data_7155264
loop_
_publ_author_name
'Kumar, Sonu'
'Saunthwal, Rakesh K.'
'Aggarwal, Trapti'
'Kotla, Siva K Reddy'
'Verma, Akhilesh K.'

_publ_section_title
;
 Palladium meets copper: one-pot tandem synthesis of pyrido fused
 heterocycles via Sonogashira conjoined electrophilic cyclization.
;
_journal_issue 38
_journal_name_full 'Organic &amp; biomolecular chemistry'
_journal_page_first 9063
_journal_page_last 9071
_journal_paper_doi 10.1039/c6ob01539e
_journal_volume 14
_journal_year 2016
_chemical_formula_moiety 'C19 H14 N2'
_chemical_formula_sum 'C19 H14 N2'
_chemical_formula_weight 270.32
_chemical_name_systematic
;
 ?
;
_space_group_IT_number 14
_symmetry_cell_setting monoclinic
_symmetry_space_group_name_Hall '-P 2ybc'
_symmetry_space_group_name_H-M 'P 1 21/c 1'
_atom_sites_solution_hydrogens geom
_atom_sites_solution_primary direct
_atom_sites_solution_secondary difmap
_audit_creation_method SHELXL-97
_audit_update_record
;
2016-06-16 deposited with the CCDC.
2016-08-25 downloaded from the CCDC.
;
_cell_angle_alpha 90.000(5)
_cell_angle_beta 91.208(5)
_cell_angle_gamma 90.000(5)
_cell_formula_units_Z 4
_cell_length_a 13.739(5)
_cell_length_b 5.908(5)
_cell_length_c 17.319(5)
_cell_measurement_reflns_used 1602
_cell_measurement_temperature 293(2)
_cell_measurement_theta_max 25.00
_cell_measurement_theta_min 3.70
_cell_volume 1405.5(14)
_computing_structure_refinement 'SHELXL-97 (Sheldrick, 2008)'
_diffrn_ambient_temperature 293(2)
_diffrn_measured_fraction_theta_full 0.998
_diffrn_measured_fraction_theta_max 0.998
_diffrn_measurement_device_type 'Xcalibur, Sapphire3'
_diffrn_measurement_method '\w scans'
_diffrn_radiation_monochromator graphite
_diffrn_radiation_source 'fine-focus sealed tube'
_diffrn_radiation_type MoK\a
_diffrn_radiation_wavelength 0.71073
_diffrn_reflns_av_R_equivalents 0.0390
_diffrn_reflns_av_sigmaI/netI 0.0330
_diffrn_reflns_limit_h_max 16
_diffrn_reflns_limit_h_min -16
_diffrn_reflns_limit_k_max 7
_diffrn_reflns_limit_k_min -7
_diffrn_reflns_limit_l_max 20
_diffrn_reflns_limit_l_min -20
_diffrn_reflns_number 15507
_diffrn_reflns_theta_full 25.00
_diffrn_reflns_theta_max 25.00
_diffrn_reflns_theta_min 3.64
_exptl_absorpt_coefficient_mu 0.076
_exptl_absorpt_correction_T_max 0.9872
_exptl_absorpt_correction_T_min 0.9850
_exptl_absorpt_correction_type multi-scan
_exptl_absorpt_process_details crysalispro
_exptl_crystal_colour colorless
_exptl_crystal_density_diffrn 1.278
_exptl_crystal_density_method 'not measured'
_exptl_crystal_description block
_exptl_crystal_F_000 568
_exptl_crystal_size_max 0.20
_exptl_crystal_size_mid 0.19
_exptl_crystal_size_min 0.17
_refine_diff_density_max 0.168
_refine_diff_density_min -0.149
_refine_diff_density_rms 0.034
_refine_ls_extinction_method none
_refine_ls_goodness_of_fit_ref 1.038
_refine_ls_hydrogen_treatment mixed
_refine_ls_matrix_type full
_refine_ls_number_parameters 190
_refine_ls_number_reflns 2465
_refine_ls_number_restraints 0
_refine_ls_restrained_S_all 1.038
_refine_ls_R_factor_all 0.0823
_refine_ls_R_factor_gt 0.0514
_refine_ls_shift/su_max 0.001
_refine_ls_shift/su_mean 0.000
_refine_ls_structure_factor_coef Fsqd
_refine_ls_weighting_details 'calc w=1/[\s^2^(Fo^2^)+(0.0641P)^2^+0.0476P] where P=(Fo^2^+2Fc^2^)/3'
_refine_ls_weighting_scheme calc
_refine_ls_wR_factor_gt 0.1235
_refine_ls_wR_factor_ref 0.1365
_reflns_number_gt 1602
_reflns_number_total 2465
_reflns_threshold_expression >2\s(I)
_cod_data_source_file c6ob01539e2.cif
_cod_data_source_block son-387-5
_cod_depositor_comments
;Adding full bibliography for 7155264.cif.

 Adding full bibliography for 7155264.cif.
;
_cod_original_sg_symbol_H-M 'P 21/c'
_cod_database_code 7155264

loop_
_symmetry_equiv_pos_as_xyz
'x, y, z'
'-x, y+1/2, -z+1/2'
'-x, -y, -z'
'x, -y-1/2, z-1/2'

loop_
_atom_site_label
_atom_site_type_symbol
_atom_site_fract_x
_atom_site_fract_y
_atom_site_fract_z
_atom_site_U_iso_or_equiv
_atom_site_adp_type
_atom_site_occupancy
_atom_site_symmetry_multiplicity
_atom_site_calc_flag
_atom_site_refinement_flags
C1 C 0.40506(13) 0.1655(3) 0.44700(9) 0.0418(5) Uani 1 1 d .
C2 C 0.35923(14) 0.3199(3) 0.49735(10) 0.0492(5) Uani 1 1 d .
H2 H 0.3899 0.4555 0.5102 0.059 Uiso 1 1 calc R
C3 C 0.27162(15) 0.2719(4) 0.52673(11) 0.0586(6) Uani 1 1 d .
H3 H 0.2426 0.3753 0.5595 0.070 Uiso 1 1 calc R
C4 C 0.22292(15) 0.0666(4) 0.50853(11) 0.0625(6) Uani 1 1 d .
H4 H 0.1622 0.0371 0.5290 0.075 Uiso 1 1 calc R
C5 C 0.26440(14) -0.0864(3) 0.46147(11) 0.0544(5) Uani 1 1 d .
H5 H 0.2319 -0.2206 0.4499 0.065 Uiso 1 1 calc R
C6 C 0.35689(13) -0.0445(3) 0.42960(9) 0.0427(5) Uani 1 1 d .
C7 C 0.40452(14) -0.1980(3) 0.38311(9) 0.0436(5) Uani 1 1 d .
H7 H 0.3759 -0.3367 0.3713 0.052 Uiso 1 1 calc R
C8 C 0.49430(13) -0.1442(3) 0.35455(9) 0.0391(5) Uani 1 1 d .
C9 C 0.54940(14) -0.2920(3) 0.30785(9) 0.0445(5) Uani 1 1 d .
H9 H 0.5240 -0.4354 0.2982 0.053 Uiso 1 1 calc R
C10 C 0.67079(13) -0.0284(3) 0.29140(9) 0.0420(5) Uani 1 1 d .
C11 C 0.62542(13) 0.1225(3) 0.33837(10) 0.0427(5) Uani 1 1 d .
H11 H 0.6544 0.2621 0.3483 0.051 Uiso 1 1 calc R
C12 C 0.53552(13) 0.0710(3) 0.37219(9) 0.0391(5) Uani 1 1 d .
C13 C 0.76147(13) 0.0219(3) 0.25056(10) 0.0456(5) Uani 1 1 d .
C14 C 0.79904(15) -0.1294(4) 0.19820(12) 0.0618(6) Uani 1 1 d .
H14 H 0.7682 -0.2680 0.1904 0.074 Uiso 1 1 calc R
C15 C 0.88104(16) -0.0796(4) 0.15731(13) 0.0726(7) Uani 1 1 d .
H15 H 0.9042 -0.1852 0.1224 0.087 Uiso 1 1 calc R
C16 C 0.92971(15) 0.1226(4) 0.16667(12) 0.0656(6) Uani 1 1 d .
C17 C 0.89248(16) 0.2734(4) 0.21825(14) 0.0764(7) Uani 1 1 d .
H17 H 0.9234 0.4119 0.2257 0.092 Uiso 1 1 calc R
C18 C 0.81071(16) 0.2254(4) 0.25922(13) 0.0694(7) Uani 1 1 d .
H18 H 0.7876 0.3323 0.2938 0.083 Uiso 1 1 calc R
C19 C 1.01811(18) 0.1793(5) 0.11998(15) 0.0995(9) Uani 1 1 d .
H19A H 1.0415 0.3270 0.1342 0.149 Uiso 1 1 calc R
H19B H 1.0008 0.1776 0.0660 0.149 Uiso 1 1 calc R
H19C H 1.0682 0.0693 0.1301 0.149 Uiso 1 1 calc R
N1 N 0.49207(11) 0.2219(2) 0.41828(8) 0.0433(4) Uani 1 1 d .
N2 N 0.63258(11) -0.2430(3) 0.27743(8) 0.0472(4) Uani 1 1 d .

loop_
_atom_site_aniso_label
_atom_site_aniso_U_11
_atom_site_aniso_U_22
_atom_site_aniso_U_33
_atom_site_aniso_U_23
_atom_site_aniso_U_13
_atom_site_aniso_U_12
C1 0.0478(12) 0.0379(11) 0.0396(10) 0.0042(8) -0.0050(8) 0.0023(9)
C2 0.0565(13) 0.0445(12) 0.0465(11) -0.0021(9) 0.0002(9) 0.0035(10)
C3 0.0615(15) 0.0586(14) 0.0558(12) -0.0019(11) 0.0062(11) 0.0094(12)
C4 0.0523(13) 0.0692(16) 0.0663(13) 0.0022(12) 0.0109(10) 0.0021(12)
C5 0.0515(13) 0.0545(13) 0.0572(12) 0.0019(11) -0.0013(10) -0.0088(11)
C6 0.0466(12) 0.0411(11) 0.0402(10) 0.0030(9) -0.0057(8) -0.0010(9)
C7 0.0538(13) 0.0359(10) 0.0409(10) 0.0018(9) -0.0070(9) -0.0065(9)
C8 0.0490(12) 0.0331(10) 0.0349(9) 0.0012(8) -0.0042(8) 0.0006(9)
C9 0.0554(13) 0.0344(11) 0.0434(10) -0.0016(8) -0.0074(9) -0.0016(9)
C10 0.0466(11) 0.0350(11) 0.0440(10) 0.0003(9) -0.0073(8) 0.0024(9)
C11 0.0476(12) 0.0315(10) 0.0486(11) 0.0005(9) -0.0059(9) -0.0049(9)
C12 0.0477(12) 0.0320(10) 0.0373(9) -0.0001(8) -0.0058(8) -0.0006(9)
C13 0.0426(11) 0.0440(12) 0.0500(11) 0.0013(9) -0.0052(8) 0.0043(9)
C14 0.0554(14) 0.0556(14) 0.0745(14) -0.0113(11) 0.0043(11) -0.0015(11)
C15 0.0586(15) 0.0819(19) 0.0779(15) -0.0135(14) 0.0149(12) 0.0039(14)
C16 0.0492(14) 0.0781(17) 0.0697(14) 0.0078(13) 0.0045(11) -0.0008(13)
C17 0.0621(16) 0.0685(16) 0.0991(18) -0.0076(14) 0.0142(14) -0.0148(13)
C18 0.0611(15) 0.0617(15) 0.0861(16) -0.0182(12) 0.0161(12) -0.0086(12)
C19 0.0682(18) 0.122(2) 0.109(2) 0.0083(18) 0.0278(15) -0.0101(16)
N1 0.0505(10) 0.0354(9) 0.0440(8) -0.0018(7) -0.0019(7) 0.0001(7)
N2 0.0535(11) 0.0385(10) 0.0494(9) -0.0033(7) -0.0015(8) -0.0007(8)

loop_
_atom_type_symbol
_atom_type_description
_atom_type_scat_dispersion_real
_atom_type_scat_dispersion_imag
_atom_type_scat_source
C C 0.0033 0.0016 'International Tables Vol C Tables 4.2.6.8 and 6.1.1.4'
H H 0.0000 0.0000 'International Tables Vol C Tables 4.2.6.8 and 6.1.1.4'
N N 0.0061 0.0033 'International Tables Vol C Tables 4.2.6.8 and 6.1.1.4'

loop_
_geom_angle_atom_site_label_1
_geom_angle_atom_site_label_2
_geom_angle_atom_site_label_3
_geom_angle
N1 C1 C2 118.49(17)
N1 C1 C6 123.06(17)
C2 C1 C6 118.45(18)
C3 C2 C1 120.58(19)
C3 C2 H2 119.7
C1 C2 H2 119.7
C2 C3 C4 121.16(19)
C2 C3 H3 119.4
C4 C3 H3 119.4
C5 C4 C3 120.2(2)
C5 C4 H4 119.9
C3 C4 H4 119.9
C4 C5 C6 120.73(19)
C4 C5 H5 119.6
C6 C5 H5 119.6
C7 C6 C5 123.37(18)
C7 C6 C1 117.79(17)
C5 C6 C1 118.83(17)
C8 C7 C6 119.73(17)
C8 C7 H7 120.1
C6 C7 H7 120.1
C7 C8 C9 123.78(17)
C7 C8 C12 119.01(16)
C9 C8 C12 117.21(17)
N2 C9 C8 125.28(18)
N2 C9 H9 117.4
C8 C9 H9 117.4
C11 C10 N2 121.52(17)
C11 C10 C13 123.66(17)
N2 C10 C13 114.80(16)
C10 C11 C12 121.38(17)
C10 C11 H11 119.3
C12 C11 H11 119.3
N1 C12 C11 120.45(16)
N1 C12 C8 122.71(17)
C11 C12 C8 116.84(16)
C14 C13 C18 116.38(19)
C14 C13 C10 121.00(18)
C18 C13 C10 122.54(18)
C15 C14 C13 121.4(2)
C15 C14 H14 119.3
C13 C14 H14 119.3
C14 C15 C16 121.8(2)
C14 C15 H15 119.1
C16 C15 H15 119.1
C17 C16 C15 117.0(2)
C17 C16 C19 121.4(2)
C15 C16 C19 121.6(2)
C16 C17 C18 121.7(2)
C16 C17 H17 119.2
C18 C17 H17 119.2
C17 C18 C13 121.8(2)
C17 C18 H18 119.1
C13 C18 H18 119.1
C16 C19 H19A 109.5
C16 C19 H19B 109.5
H19A C19 H19B 109.5
C16 C19 H19C 109.5
H19A C19 H19C 109.5
H19B C19 H19C 109.5
C12 N1 C1 117.64(15)
C9 N2 C10 117.63(16)

loop_
_geom_bond_atom_site_label_1
_geom_bond_atom_site_label_2
_geom_bond_distance
C1 N1 1.346(2)
C1 C2 1.418(2)
C1 C6 1.435(3)
C2 C3 1.347(3)
C2 H2 0.9300
C3 C4 1.418(3)
C3 H3 0.9300
C4 C5 1.351(3)
C4 H4 0.9300
C5 C6 1.418(2)
C5 H5 0.9300
C6 C7 1.386(2)
C7 C8 1.376(2)
C7 H7 0.9300
C8 C9 1.419(2)
C8 C12 1.423(3)
C9 N2 1.301(2)
C9 H9 0.9300
C10 C11 1.366(2)
C10 N2 1.392(2)
C10 C13 1.476(2)
C11 C12 1.411(2)
C11 H11 0.9300
C12 N1 1.345(2)
C13 C14 1.381(2)
C13 C18 1.386(3)
C14 C15 1.375(3)
C14 H14 0.9300
C15 C16 1.377(3)
C15 H15 0.9300
C16 C17 1.369(3)
C16 C19 1.511(3)
C17 C18 1.371(3)
C17 H17 0.9300
C18 H18 0.9300
C19 H19A 0.9600
C19 H19B 0.9600
C19 H19C 0.9600

loop_
_geom_torsion_atom_site_label_1
_geom_torsion_atom_site_label_2
_geom_torsion_atom_site_label_3
_geom_torsion_atom_site_label_4
_geom_torsion
N1 C1 C2 C3 179.20(16)
C6 C1 C2 C3 -1.4(3)
C1 C2 C3 C4 0.2(3)
C2 C3 C4 C5 0.5(3)
C3 C4 C5 C6 0.0(3)
C4 C5 C6 C7 177.77(17)
C4 C5 C6 C1 -1.2(3)
N1 C1 C6 C7 2.3(2)
C2 C1 C6 C7 -177.17(14)
N1 C1 C6 C5 -178.74(15)
C2 C1 C6 C5 1.8(2)
C5 C6 C7 C8 -179.91(16)
C1 C6 C7 C8 -1.0(2)
C6 C7 C8 C9 178.69(15)
C6 C7 C8 C12 -1.3(2)
C7 C8 C9 N2 177.10(16)
C12 C8 C9 N2 -2.9(3)
N2 C10 C11 C12 -2.8(3)
C13 C10 C11 C12 175.91(15)
C10 C11 C12 N1 179.98(15)
C10 C11 C12 C8 -0.5(2)
C7 C8 C12 N1 2.7(2)
C9 C8 C12 N1 -177.36(15)
C7 C8 C12 C11 -176.90(15)
C9 C8 C12 C11 3.1(2)
C11 C10 C13 C14 -173.85(17)
N2 C10 C13 C14 4.9(2)
C11 C10 C13 C18 2.8(3)
N2 C10 C13 C18 -178.42(17)
C18 C13 C14 C15 0.2(3)
C10 C13 C14 C15 177.02(17)
C13 C14 C15 C16 0.2(3)
C14 C15 C16 C17 -0.5(3)
C14 C15 C16 C19 -178.3(2)
C15 C16 C17 C18 0.4(4)
C19 C16 C17 C18 178.2(2)
C16 C17 C18 C13 0.0(4)
C14 C13 C18 C17 -0.3(3)
C10 C13 C18 C17 -177.05(19)
C11 C12 N1 C1 178.11(15)
C8 C12 N1 C1 -1.4(2)
C2 C1 N1 C12 178.38(14)
C6 C1 N1 C12 -1.0(2)
C8 C9 N2 C10 -0.3(3)
C11 C10 N2 C9 3.1(2)
C13 C10 N2 C9 -175.66(15)
